data_4318880
loop_
_publ_author_name
'Hirotaka Nagao'
'Toshiyuki Hirano'
'Naotoshi Tsuboya'
'Soni Shiota'
'Masao Mukaida'
'Takao Oi'
'Mikio Yamasaki'

_publ_contact_author_address
;
Department of Chemistry, Faculty of Science and Technology, Sophia University,
Kioi-cho 7-1, Chiyoda-ku, Tokyo 102-8554, Japan
;
_publ_contact_author_email ' h-nagai@sophia.ac.jp '
_publ_contact_author_fax ' 81-3-3238-3361 '
_publ_contact_author_name ' Hirotaka Nagao '
_publ_contact_author_phone ' 81-3-3238-3448 '
_publ_section_title
;
 Reactions of Acetonitrile Coordinated to a Nitrosylruthenium Complex with
 H2O or CH3OH under Mild Conditions: Structural Characterization of
 Imido-Type Complexes
;
_journal_name_full 'Inorganic Chemistry'
_journal_page_first 6267
_journal_page_last 6273
_journal_paper_doi 10.1021/ic011241q
_journal_volume 41
_journal_year 2002
_chemical_formula_sum 'C25 H29 Cl3 N8 O18 Ru'
_chemical_formula_weight 936.98
_space_group_IT_number 14
_symmetry_cell_setting monoclinic
_symmetry_Int_Tables_number 14
_symmetry_space_group_name_Hall '-P 2ybc'
_symmetry_space_group_name_H-M 'P 1 21/c 1'
_cell_angle_alpha 90
_cell_angle_beta 90.876(5)
_cell_angle_gamma 90
_cell_formula_units_Z 4
_cell_length_a 13.129(1)
_cell_length_b 17.053(1)
_cell_length_c 15.711(1)
_cell_measurement_reflns_used 8437
_cell_measurement_temperature 123.2
_cell_measurement_theta_max 27.5
_cell_measurement_theta_min 3.0
_cell_volume 3517.1(4)
_computing_cell_refinement CRYSTALCLEAR
_computing_data_collection CRYSTALCLEAR
_computing_data_reduction 'teXsan Ver. 1.11'
_computing_publication_material 'teXsan Ver. 1.11'
_computing_structure_refinement 'teXsan Ver. 1.10'
_computing_structure_solution SIR97
_diffrn_measured_fraction_theta_full 0.9881
_diffrn_measured_fraction_theta_max 0.9881
_diffrn_measurement_device_type 'Rigaku/MSC Mercury CCD'
_diffrn_measurement_method \w
_diffrn_radiation_type 'Mo K\a'
_diffrn_radiation_wavelength 0.7107
_diffrn_reflns_av_R_equivalents 0.056
_diffrn_reflns_limit_h_max 13
_diffrn_reflns_limit_h_min -17
_diffrn_reflns_limit_k_max 22
_diffrn_reflns_limit_k_min -17
_diffrn_reflns_limit_l_max 20
_diffrn_reflns_limit_l_min -20
_diffrn_reflns_number 340
_diffrn_reflns_theta_full 27.48
_diffrn_reflns_theta_max 27.48
_exptl_absorpt_coefficient_mu 0.764
_exptl_absorpt_correction_T_max 0.912
_exptl_absorpt_correction_T_min 0.734
_exptl_absorpt_correction_type multi-scan
_exptl_absorpt_process_details '(Jacobson, 1998)'
_exptl_crystal_colour Orange
_exptl_crystal_density_diffrn 1.769
_exptl_crystal_density_method 'not measured'
_exptl_crystal_description Prism
_exptl_crystal_size_max 0.140
_exptl_crystal_size_mid 0.120
_exptl_crystal_size_min 0.120
_refine_diff_density_max 1.50
_refine_diff_density_min -0.91
_refine_ls_goodness_of_fit_ref 1.021
_refine_ls_hydrogen_treatment refxyz
_refine_ls_number_parameters 583
_refine_ls_number_reflns 7967
_refine_ls_R_factor_gt 0.0443
_refine_ls_shift/su_max 0.0036
_refine_ls_structure_factor_coef Fsqd
_refine_ls_weighting_details 'w = 1/[\s^2^(Fo^2^) + (0.03000(Max(Fo^2^,0) + 2Fc^2^)/3)^2^]'
_refine_ls_weighting_scheme calc
_refine_ls_wR_factor_ref 0.0975
_reflns_number_gt 5002
_reflns_number_total 7967
_reflns_threshold_expression F^2^>2.0\s(F^2^)
_cod_data_source_file ic011241q_1.cif
_cod_data_source_block '[Ru(NO)(NHCOCH3CH3)(bpy)2](ClO4)3'
_cod_original_cell_volume 3517.3(4)
_cod_original_formula_sum 'C25 H29 Cl3 N8 O18 Ru '
_cod_database_code 4318880

loop_
_symmetry_equiv_pos_as_xyz
x,y,z
-x,1/2+y,1/2-z
-x,-y,-z
x,1/2-y,1/2+z

loop_
_atom_site_label
_atom_site_type_symbol
_atom_site_fract_x
_atom_site_fract_y
_atom_site_fract_z
_atom_site_U_iso_or_equiv
_atom_site_adp_type
_atom_site_occupancy
_atom_site_calc_flag
_atom_site_refinement_flags
_atom_site_disorder_assembly
_atom_site_disorder_group
Ru Ru 0.16045(2) 0.97118(2) -0.19980(2) 0.01327(8) Uani 1.00 d . . .
Cl(1) Cl 0.06069(7) 0.64371(6) 0.93158(7) 0.0223(3) Uani 1.00 d . . .
Cl(2) Cl -0.20101(7) 0.49445(6) 0.40434(7) 0.0182(3) Uani 1.00 d . . .
Cl(3) Cl -0.46106(7) 0.24350(6) 0.56489(7) 0.0226(3) Uani 1.00 d . . .
O(1) O 0.0759(2) 0.8884(2) -0.0557(2) 0.0207(8) Uani 1.00 d . . .
O(2) O -0.0334(2) 0.8596(2) -0.2203(2) 0.0200(8) Uani 1.00 d . . .
O(3) O -0.0087(2) 0.6201(2) 0.8647(3) 0.053(1) Uani 1.00 d . . .
O(4) O 0.0247(3) 0.6182(2) 1.0122(3) 0.063(1) Uani 1.00 d . . .
O(5) O 0.0671(2) 0.7277(2) 0.9320(2) 0.0315(9) Uani 1.00 d . . .
O(6) O 0.1586(2) 0.6108(2) 0.9160(2) 0.048(1) Uani 1.00 d . . .
O(7) O -0.2509(2) 0.4430(2) 0.4634(2) 0.0262(9) Uani 1.00 d . . .
O(8) O -0.2682(2) 0.5577(2) 0.3805(2) 0.0321(9) Uani 1.00 d . . .
O(9) O -0.1750(2) 0.4511(2) 0.3293(2) 0.0265(9) Uani 1.00 d . . .
O(10) O -0.1092(2) 0.5252(2) 0.4436(2) 0.0293(9) Uani 1.00 d . . .
O(11) O -0.4283(3) 0.2531(2) 0.6517(2) 0.065(1) Uani 1.00 d . . .
O(12) O -0.5662(2) 0.2643(2) 0.5575(3) 0.065(1) Uani 1.00 d . . .
O(13) O -0.4481(2) 0.1629(2) 0.5400(2) 0.0352(10) Uani 1.00 d . . .
O(14) O -0.4047(2) 0.2947(2) 0.5104(2) 0.039(1) Uani 1.00 d . . .
O(15) O -0.5411(3) 0.0461(4) 0.7025(3) 0.094(2) Uani 1.00 d . . .
O(16) O -0.4541(4) -0.0173(3) 0.6130(4) 0.093(2) Uani 1.00 d . . .
O(17) O -0.6320(3) 0.3525(3) 0.7563(4) 0.092(2) Uani 1.00 d . . .
O(18) O -0.6554(3) 0.2320(2) 0.7875(3) 0.064(1) Uani 1.00 d . . .
N(1) N 0.1093(2) 0.9223(2) -0.1113(2) 0.0147(9) Uani 1.00 d . . .
N(2) N 0.0250(2) 0.9722(2) -0.2690(2) 0.0165(9) Uani 1.00 d . . .
N(3) N 0.2209(2) 1.0178(2) -0.3100(2) 0.0151(9) Uani 1.00 d . . .
N(4) N 0.1967(2) 0.8709(2) -0.2668(2) 0.0135(9) Uani 1.00 d . . .
N(5) N 0.1420(2) 1.0799(2) -0.1425(2) 0.0150(9) Uani 1.00 d . . .
N(6) N 0.3045(2) 0.9882(2) -0.1470(2) 0.0139(9) Uani 1.00 d . . .
N(7) N -0.4628(3) 0.0292(3) 0.6709(3) 0.041(1) Uani 1.00 d . . .
N(8) N -0.6077(3) 0.2892(3) 0.7962(3) 0.053(2) Uani 1.00 d . . .
C(1) C -0.0468(3) 0.9206(2) -0.2708(3) 0.018(1) Uani 1.00 d . . .
C(2) C -0.1376(3) 0.9268(3) -0.3284(3) 0.022(1) Uani 1.00 d . . .
C(3) C -0.1150(3) 0.8031(3) -0.2100(4) 0.024(1) Uani 1.00 d . . .
C(4) C 0.2488(3) 0.9646(2) -0.3699(3) 0.017(1) Uani 1.00 d . . .
C(5) C 0.2922(3) 0.9894(3) -0.4453(3) 0.025(1) Uani 1.00 d . . .
C(6) C 0.3081(3) 1.0682(3) -0.4586(3) 0.031(1) Uani 1.00 d . . .
C(7) C 0.2795(3) 1.1222(3) -0.3983(3) 0.026(1) Uani 1.00 d . . .
C(8) C 0.2362(3) 1.0942(3) -0.3249(3) 0.021(1) Uani 1.00 d . . .
C(9) C 0.2329(3) 0.8829(2) -0.3463(3) 0.015(1) Uani 1.00 d . . .
C(10) C 0.2553(3) 0.8194(3) -0.3992(3) 0.021(1) Uani 1.00 d . . .
C(11) C 0.2395(3) 0.7434(3) -0.3688(3) 0.024(1) Uani 1.00 d . . .
C(12) C 0.2044(3) 0.7326(3) -0.2878(3) 0.021(1) Uani 1.00 d . . .
C(13) C 0.1838(3) 0.7965(3) -0.2388(3) 0.018(1) Uani 1.00 d . . .
C(14) C 0.2262(3) 1.1081(2) -0.1009(3) 0.016(1) Uani 1.00 d . . .
C(15) C 0.2213(3) 1.1757(3) -0.0532(3) 0.020(1) Uani 1.00 d . . .
C(16) C 0.1310(3) 1.2161(3) -0.0486(3) 0.022(1) Uani 1.00 d . . .
C(17) C 0.0463(3) 1.1877(3) -0.0917(3) 0.020(1) Uani 1.00 d . . .
C(18) C 0.0529(3) 1.1199(2) -0.1375(3) 0.018(1) Uani 1.00 d . . .
C(19) C 0.3188(3) 1.0592(2) -0.1098(3) 0.014(1) Uani 1.00 d . . .
C(20) C 0.4143(3) 1.0829(3) -0.0813(3) 0.017(1) Uani 1.00 d . . .
C(21) C 0.4962(3) 1.0325(3) -0.0915(3) 0.018(1) Uani 1.00 d . . .
C(22) C 0.4798(3) 0.9594(3) -0.1254(3) 0.020(1) Uani 1.00 d . . .
C(23) C 0.3832(3) 0.9387(3) -0.1535(3) 0.019(1) Uani 1.00 d . . .
C(24) C -0.3699(4) 0.0675(4) 0.7026(5) 0.044(2) Uani 1.00 d . . .
C(25) C -0.5051(4) 0.2924(4) 0.8319(4) 0.040(2) Uani 1.00 d . . .
H(1) H 0.019(3) 1.008(3) -0.306(3) 0.0380 Uiso 1.00 calc . . .
H(2) H -0.138(3) 0.975(3) -0.360(3) 0.0274 Uiso 1.00 calc . . .
H(3) H -0.139(3) 0.880(3) -0.367(3) 0.0274 Uiso 1.00 calc . . .
H(4) H -0.202(3) 0.923(3) -0.288(3) 0.0380 Uiso 1.00 calc . . .
H(5) H -0.092(3) 0.761(3) -0.178(3) 0.0380 Uiso 1.00 calc . . .
H(6) H -0.174(3) 0.829(3) -0.186(3) 0.0380 Uiso 1.00 calc . . .
H(7) H -0.135(3) 0.780(3) -0.266(3) 0.0380 Uiso 1.00 calc . . .
H(8) H 0.316(3) 0.957(3) -0.481(3) 0.0380 Uiso 1.00 calc . . .
H(9) H 0.341(3) 1.084(3) -0.508(3) 0.0274 Uiso 1.00 calc . . .
H(10) H 0.288(3) 1.177(3) -0.401(3) 0.0274 Uiso 1.00 calc . . .
H(11) H 0.215(3) 1.128(3) -0.290(3) 0.0274 Uiso 1.00 calc . . .
H(12) H 0.275(3) 0.830(3) -0.450(3) 0.0274 Uiso 1.00 calc . . .
H(13) H 0.254(3) 0.703(3) -0.403(3) 0.0380 Uiso 1.00 calc . . .
H(14) H 0.199(3) 0.688(3) -0.267(3) 0.0380 Uiso 1.00 calc . . .
H(15) H 0.164(3) 0.791(3) -0.186(3) 0.0274 Uiso 1.00 calc . . .
H(16) H 0.274(3) 1.192(3) -0.027(3) 0.0380 Uiso 1.00 calc . . .
H(17) H 0.128(3) 1.260(3) -0.018(3) 0.0380 Uiso 1.00 calc . . .
H(18) H -0.013(3) 1.213(3) -0.087(3) 0.0380 Uiso 1.00 calc . . .
H(19) H -0.002(3) 1.099(2) -0.169(3) 0.0274 Uiso 1.00 calc . . .
H(20) H 0.424(3) 1.132(3) -0.059(3) 0.0380 Uiso 1.00 calc . . .
H(21) H 0.561(3) 1.051(2) -0.075(3) 0.0274 Uiso 1.00 calc . . .
H(22) H 0.529(3) 0.924(3) -0.138(3) 0.0380 Uiso 1.00 calc . . .
H(23) H 0.365(3) 0.886(3) -0.177(3) 0.0380 Uiso 1.00 calc . . .
H(24) H -0.337(3) 0.036(3) 0.744(3) 0.0274 Uiso 1.00 calc . . .
H(25) H -0.379(3) 0.113(3) 0.710(3) 0.0274 Uiso 1.00 calc . . .
H(26) H -0.317(3) 0.072(3) 0.660(3) 0.0380 Uiso 1.00 calc . . .
H(27) H -0.491(3) 0.250(3) 0.859(3) 0.0274 Uiso 1.00 calc . . .
H(28) H -0.490(3) 0.339(3) 0.840(3) 0.0274 Uiso 1.00 calc . . .
H(29) H -0.475(3) 0.270(3) 0.785(3) 0.0274 Uiso 1.00 calc . . .

loop_
_atom_site_aniso_label
_atom_site_aniso_U_11
_atom_site_aniso_U_22
_atom_site_aniso_U_33
_atom_site_aniso_U_12
_atom_site_aniso_U_13
_atom_site_aniso_U_23
Ru 0.0111(1) 0.0120(2) 0.0167(2) -0.0006(1) 0.0006(1) 0.0002(2)
Cl(1) 0.0209(5) 0.0190(6) 0.0272(7) 0.0025(4) -0.0001(5) -0.0036(5)
Cl(2) 0.0146(4) 0.0184(5) 0.0216(6) -0.0010(4) -0.0007(4) -0.0017(4)
Cl(3) 0.0245(5) 0.0202(6) 0.0231(6) 0.0007(4) 0.0026(5) 0.0017(5)
O(1) 0.022(1) 0.020(2) 0.020(2) -0.002(1) 0.006(1) 0.003(1)
O(2) 0.018(1) 0.015(2) 0.027(2) -0.006(1) -0.001(1) 0.003(1)
O(3) 0.044(2) 0.039(2) 0.074(3) 0.014(2) -0.035(2) -0.029(2)
O(4) 0.085(3) 0.050(3) 0.054(3) -0.005(2) 0.029(2) 0.024(2)
O(5) 0.042(2) 0.017(2) 0.035(2) -0.004(1) 0.003(2) -0.004(2)
O(6) 0.027(2) 0.054(2) 0.062(3) 0.019(2) -0.007(2) -0.032(2)
O(7) 0.021(1) 0.033(2) 0.024(2) -0.004(1) 0.006(1) 0.006(2)
O(8) 0.023(2) 0.023(2) 0.050(2) 0.008(1) -0.003(2) 0.001(2)
O(9) 0.022(1) 0.036(2) 0.021(2) 0.002(1) 0.001(1) -0.011(2)
O(10) 0.021(1) 0.032(2) 0.035(2) -0.007(1) -0.008(1) -0.008(2)
O(11) 0.134(4) 0.029(2) 0.030(2) 0.003(2) -0.030(2) -0.006(2)
O(12) 0.024(2) 0.048(2) 0.123(4) 0.006(2) 0.012(2) 0.046(3)
O(13) 0.059(2) 0.018(2) 0.028(2) -0.003(2) 0.003(2) -0.004(2)
O(14) 0.044(2) 0.022(2) 0.050(3) -0.007(1) 0.028(2) 0.001(2)
O(15) 0.025(2) 0.223(6) 0.033(3) 0.000(3) 0.005(2) 0.046(3)
O(16) 0.156(5) 0.039(3) 0.083(4) -0.006(3) -0.018(4) -0.009(3)
O(17) 0.062(3) 0.083(4) 0.131(5) 0.011(3) -0.014(3) 0.024(4)
O(18) 0.060(2) 0.046(3) 0.086(4) -0.025(2) -0.004(2) 0.024(3)
N(1) 0.013(2) 0.010(2) 0.021(2) -0.002(1) -0.005(1) -0.004(2)
N(2) 0.016(2) 0.014(2) 0.019(2) 0.002(2) -0.003(1) 0.001(2)
N(3) 0.011(1) 0.016(2) 0.018(2) -0.001(1) -0.003(1) 0.003(2)
N(4) 0.011(1) 0.015(2) 0.015(2) 0.001(1) 0.000(1) -0.001(2)
N(5) 0.014(2) 0.013(2) 0.018(2) 0.002(1) 0.003(1) 0.001(2)
N(6) 0.010(1) 0.017(2) 0.015(2) 0.002(1) 0.001(1) 0.000(1)
N(7) 0.039(2) 0.055(3) 0.029(3) 0.003(2) -0.003(2) 0.018(3)
N(8) 0.050(3) 0.033(3) 0.075(4) 0.016(2) -0.028(3) -0.002(3)
C(1) 0.014(2) 0.019(2) 0.021(3) 0.001(2) 0.000(2) -0.001(2)
C(2) 0.019(2) 0.021(3) 0.026(3) -0.003(2) -0.007(2) 0.003(2)
C(3) 0.022(2) 0.015(2) 0.036(3) -0.004(2) 0.001(2) 0.003(2)
C(4) 0.012(2) 0.021(2) 0.018(2) -0.001(2) -0.003(2) -0.002(2)
C(5) 0.022(2) 0.035(3) 0.018(3) -0.006(2) -0.002(2) 0.001(2)
C(6) 0.026(2) 0.044(3) 0.022(3) -0.014(2) 0.005(2) 0.011(3)
C(7) 0.022(2) 0.027(3) 0.029(3) -0.008(2) -0.003(2) 0.007(2)
C(8) 0.015(2) 0.018(3) 0.030(3) 0.000(2) 0.001(2) 0.005(2)
C(9) 0.009(2) 0.022(2) 0.015(2) 0.002(2) 0.000(2) 0.000(2)
C(10) 0.016(2) 0.028(3) 0.018(3) 0.001(2) -0.001(2) -0.002(2)
C(11) 0.019(2) 0.021(3) 0.031(3) 0.004(2) -0.001(2) -0.014(2)
C(12) 0.019(2) 0.016(2) 0.029(3) 0.003(2) -0.001(2) -0.002(2)
C(13) 0.017(2) 0.016(2) 0.021(3) 0.002(2) 0.000(2) -0.001(2)
C(14) 0.013(2) 0.017(2) 0.018(2) -0.003(2) 0.001(2) 0.001(2)
C(15) 0.019(2) 0.017(2) 0.024(3) -0.004(2) 0.001(2) -0.001(2)
C(16) 0.023(2) 0.016(2) 0.026(3) 0.001(2) 0.006(2) -0.002(2)
C(17) 0.020(2) 0.017(2) 0.025(3) 0.005(2) 0.007(2) 0.003(2)
C(18) 0.013(2) 0.016(2) 0.026(3) 0.001(2) -0.001(2) 0.004(2)
C(19) 0.013(2) 0.014(2) 0.015(2) 0.001(2) 0.001(2) 0.002(2)
C(20) 0.014(2) 0.016(2) 0.021(3) -0.003(2) 0.000(2) 0.001(2)
C(21) 0.014(2) 0.023(2) 0.017(2) -0.005(2) 0.000(2) 0.002(2)
C(22) 0.015(2) 0.024(3) 0.021(2) 0.005(2) 0.003(2) -0.003(2)
C(23) 0.019(2) 0.017(2) 0.021(3) 0.002(2) 0.002(2) -0.001(2)
C(24) 0.023(3) 0.049(4) 0.061(5) -0.002(3) -0.015(3) 0.021(4)
C(25) 0.039(3) 0.042(4) 0.038(4) 0.006(3) -0.003(3) 0.001(3)

loop_
_atom_type_symbol
_atom_type_description
_atom_type_scat_dispersion_real
_atom_type_scat_dispersion_imag
_atom_type_scat_source
C C 0.003 0.002
;International Tables for Crystallography
(1992, Vol. C, Tables 4.2.6.8 and 6.1.1.1)
;
H H 0.000 0.000
;International Tables for Crystallography
(1992, Vol. C, Table 6.1.1.2)
;
Cl Cl 0.148 0.159
;International Tables for Crystallography
(1992, Vol. C, Tables 4.2.6.8 and 6.1.1.1)
;
N N 0.006 0.003
;International Tables for Crystallography
(1992, Vol. C, Tables 4.2.6.8 and 6.1.1.1)
;
O O 0.011 0.006
;International Tables for Crystallography
(1992, Vol. C, Tables 4.2.6.8 and 6.1.1.1)
;
Ru Ru -1.259 0.836
;International Tables for Crystallography
(1992, Vol. C, Tables 4.2.6.8 and 6.1.1.1)
;

loop_
_geom_angle_atom_site_label_1
_geom_angle_atom_site_label_2
_geom_angle_atom_site_label_3
_geom_angle
_geom_angle_site_symmetry_1
_geom_angle_site_symmetry_2
_geom_angle_site_symmetry_3
_geom_angle_publ_flag
N(1) Ru N(2) 94.8(1) . . . no
N(1) Ru N(3) 174.3(1) . . . no
N(1) Ru N(4) 96.0(1) . . . no
N(1) Ru N(5) 91.8(1) . . . no
N(1) Ru N(6) 96.1(1) . . . no
N(2) Ru N(3) 84.0(1) . . . no
N(2) Ru N(4) 86.7(1) . . . no
N(2) Ru N(5) 96.6(1) . . . no
N(2) Ru N(6) 168.4(1) . . . no
N(3) Ru N(4) 78.4(1) . . . no
N(3) Ru N(5) 93.9(1) . . . no
N(3) Ru N(6) 85.5(1) . . . no
N(4) Ru N(5) 171.3(1) . . . no
N(4) Ru N(6) 96.0(1) . . . no
N(5) Ru N(6) 79.2(1) . . . no
O(3) Cl(1) O(4) 110.4(2) . . . no
O(3) Cl(1) O(5) 108.7(2) . . . no
O(3) Cl(1) O(6) 109.0(2) . . . no
O(4) Cl(1) O(5) 108.7(2) . . . no
O(4) Cl(1) O(6) 110.1(2) . . . no
O(5) Cl(1) O(6) 109.9(2) . . . no
O(7) Cl(2) O(8) 109.9(2) . . . no
O(7) Cl(2) O(9) 109.4(2) . . . no
O(7) Cl(2) O(10) 109.3(2) . . . no
O(8) Cl(2) O(9) 108.9(2) . . . no
O(8) Cl(2) O(10) 110.1(2) . . . no
O(9) Cl(2) O(10) 109.2(2) . . . no
O(11) Cl(3) O(12) 109.0(3) . . . no
O(11) Cl(3) O(13) 109.4(2) . . . no
O(11) Cl(3) O(14) 110.3(2) . . . no
O(12) Cl(3) O(13) 109.5(2) . . . no
O(12) Cl(3) O(14) 107.9(2) . . . no
O(13) Cl(3) O(14) 110.7(2) . . . no
C(1) O(2) C(3) 120.0(3) . . . yes
Ru N(1) O(1) 177.6(3) . . . yes
Ru N(2) C(1) 128.8(3) . . . yes
Ru N(3) C(4) 115.6(3) . . . no
Ru N(3) C(8) 125.4(3) . . . no
C(4) N(3) C(8) 119.0(4) . . . no
Ru N(4) C(9) 115.4(3) . . . no
Ru N(4) C(13) 125.3(3) . . . no
C(9) N(4) C(13) 119.2(4) . . . no
Ru N(5) C(14) 115.1(2) . . . no
Ru N(5) C(18) 125.5(3) . . . no
C(14) N(5) C(18) 119.2(4) . . . no
Ru N(6) C(19) 114.6(2) . . . no
Ru N(6) C(23) 125.5(3) . . . no
C(19) N(6) C(23) 119.6(3) . . . no
O(15) N(7) O(16) 124.4(6) . . . no
O(15) N(7) C(24) 118.2(6) . . . no
O(16) N(7) C(24) 117.4(5) . . . no
O(17) N(8) O(18) 121.0(5) . . . no
O(17) N(8) C(25) 112.2(5) . . . no
O(18) N(8) C(25) 124.8(5) . . . no
O(2) C(1) N(2) 115.8(4) . . . yes
O(2) C(1) C(2) 121.3(4) . . . no
N(2) C(1) C(2) 122.8(4) . . . yes
N(3) C(4) C(5) 120.4(4) . . . no
N(3) C(4) C(9) 114.8(4) . . . no
C(5) C(4) C(9) 124.7(4) . . . no
C(4) C(5) C(6) 119.5(5) . . . no
C(5) C(6) C(7) 120.3(5) . . . no
C(6) C(7) C(8) 117.7(5) . . . no
N(3) C(8) C(7) 123.2(4) . . . no
N(4) C(9) C(4) 115.5(4) . . . no
N(4) C(9) C(10) 120.6(4) . . . no
C(4) C(9) C(10) 123.8(4) . . . no
C(9) C(10) C(11) 118.8(4) . . . no
C(10) C(11) C(12) 119.7(4) . . . no
C(11) C(12) C(13) 119.2(4) . . . no
N(4) C(13) C(12) 122.5(4) . . . no
N(5) C(14) C(15) 120.8(3) . . . no
N(5) C(14) C(19) 114.6(3) . . . no
C(15) C(14) C(19) 124.6(4) . . . no
C(14) C(15) C(16) 119.7(4) . . . no
C(15) C(16) C(17) 119.2(4) . . . no
C(16) C(17) C(18) 119.9(4) . . . no
N(5) C(18) C(17) 121.2(4) . . . no
N(6) C(19) C(14) 115.8(3) . . . no
N(6) C(19) C(20) 121.2(3) . . . no
C(14) C(19) C(20) 123.0(4) . . . no
C(19) C(20) C(21) 118.8(4) . . . no
C(20) C(21) C(22) 119.3(4) . . . no
C(21) C(22) C(23) 119.6(4) . . . no
N(6) C(23) C(22) 121.3(4) . . . no

loop_
_geom_bond_atom_site_label_1
_geom_bond_atom_site_label_2
_geom_bond_distance
_geom_bond_site_symmetry_1
_geom_bond_site_symmetry_2
_geom_bond_publ_flag
Ru N(1) 1.763(4) . . yes
Ru N(2) 2.071(3) . . yes
Ru N(3) 2.074(3) . . yes
Ru N(4) 2.068(3) . . yes
Ru N(5) 2.076(3) . . yes
Ru N(6) 2.074(3) . . yes
Cl(1) O(3) 1.438(3) . . no
Cl(1) O(4) 1.426(4) . . no
Cl(1) O(5) 1.435(3) . . no
Cl(1) O(6) 1.427(3) . . no
Cl(2) O(7) 1.442(3) . . no
Cl(2) O(8) 1.440(3) . . no
Cl(2) O(9) 1.437(3) . . no
Cl(2) O(10) 1.444(3) . . no
Cl(3) O(11) 1.433(4) . . no
Cl(3) O(12) 1.429(3) . . no
Cl(3) O(13) 1.439(3) . . no
Cl(3) O(14) 1.436(3) . . no
O(1) N(1) 1.141(4) . . yes
O(2) C(1) 1.318(5) . . yes
O(2) C(3) 1.451(5) . . yes
O(15) N(7) 1.184(5) . . no
O(16) N(7) 1.214(6) . . no
O(17) N(8) 1.287(6) . . no
O(18) N(8) 1.166(5) . . no
N(2) C(1) 1.289(5) . . yes
N(3) C(4) 1.362(5) . . no
N(3) C(8) 1.339(5) . . no
N(4) C(9) 1.360(5) . . no
N(4) C(13) 1.353(5) . . no
N(5) C(14) 1.364(5) . . no
N(5) C(18) 1.357(5) . . no
N(6) C(19) 1.356(5) . . no
N(6) C(23) 1.338(5) . . no
N(7) C(24) 1.464(7) . . no
N(8) C(25) 1.453(7) . . no
C(1) C(2) 1.490(6) . . yes
C(4) C(5) 1.387(6) . . no
C(4) C(9) 1.458(6) . . no
C(5) C(6) 1.377(7) . . no
C(6) C(7) 1.378(7) . . no
C(7) C(8) 1.378(6) . . no
C(9) C(10) 1.398(6) . . no
C(10) C(11) 1.398(6) . . no
C(11) C(12) 1.373(6) . . no
C(12) C(13) 1.364(6) . . no
C(14) C(15) 1.378(6) . . no
C(14) C(19) 1.482(5) . . no
C(15) C(16) 1.373(6) . . no
C(16) C(17) 1.381(6) . . no
C(17) C(18) 1.365(6) . . no
C(19) C(20) 1.386(5) . . no
C(20) C(21) 1.387(5) . . no
C(21) C(22) 1.372(6) . . no
C(22) C(23) 1.382(5) . . no
